data_1515632
loop_
_publ_author_name
'Alkordi, Mohamed H.'
'Belof, Jonathan L.'
'Rivera, Edwin'
'Wojtas, Lukasz'
'Eddaoudi, Mohamed'

_publ_section_title
;
 Insight into the construction of metal--organic polyhedra: metal--organic
 cubes as a case study
;
_journal_issue 9
_journal_name_full 'Chemical Science'
_journal_page_first 1695
_journal_paper_doi 10.1039/c1sc00269d
_journal_volume 2
_journal_year 2011
_chemical_formula_sum 'C132 H156 Br12 Co8 N72 O18'
_chemical_formula_weight 4469.65
_chemical_name_systematic
;
?
;
_space_group_IT_number 14
_symmetry_cell_setting monoclinic
_symmetry_space_group_name_Hall '-P 2yn'
_symmetry_space_group_name_H-M 'P 1 21/n 1'
_atom_sites_solution_hydrogens geom
_atom_sites_solution_primary direct
_atom_sites_solution_secondary difmap
_audit_creation_method SHELXL-97
_audit_update_record
;
2009-11-14 # Formatted by publCIF
;
_cell_angle_alpha 90.00
_cell_angle_beta 90.257(16)
_cell_angle_gamma 90.00
_cell_formula_units_Z 2
_cell_length_a 17.758(5)
_cell_length_b 19.380(3)
_cell_length_c 24.772(6)
_cell_measurement_temperature 293(2)
_cell_volume 8525(3)
_computing_structure_refinement 'SHELXL-97 (Sheldrick, 1997)'
_computing_structure_solution 'SHELXS-97 (Sheldrick, 1990)'
_diffrn_ambient_temperature 293(2)
_diffrn_measured_fraction_theta_full 0.959
_diffrn_measured_fraction_theta_max 0.959
_diffrn_radiation_monochromator graphite
_diffrn_radiation_source 'fine-focus sealed tube'
_diffrn_radiation_type CuK\a
_diffrn_radiation_wavelength 1.54180
_diffrn_reflns_av_R_equivalents 0.1342
_diffrn_reflns_av_sigmaI/netI 0.1722
_diffrn_reflns_limit_h_max 18
_diffrn_reflns_limit_h_min -14
_diffrn_reflns_limit_k_max 20
_diffrn_reflns_limit_k_min -20
_diffrn_reflns_limit_l_max 26
_diffrn_reflns_limit_l_min -26
_diffrn_reflns_number 36096
_diffrn_reflns_theta_full 54.24
_diffrn_reflns_theta_max 54.24
_diffrn_reflns_theta_min 3.06
_exptl_absorpt_coefficient_mu 9.916
_exptl_absorpt_correction_T_max 0.4371
_exptl_absorpt_correction_T_min 0.4371
_exptl_absorpt_correction_type multi-scan
_exptl_absorpt_process_details 'SADABS; (Sheldrick, 2003)'
_exptl_crystal_colour red
_exptl_crystal_density_diffrn 1.741
_exptl_crystal_density_method 'not measured'
_exptl_crystal_F_000 4464
_exptl_crystal_size_max 0.10
_exptl_crystal_size_mid 0.10
_exptl_crystal_size_min 0.10
_refine_diff_density_max 0.740
_refine_diff_density_min -0.924
_refine_diff_density_rms 0.127
_refine_ls_extinction_method none
_refine_ls_goodness_of_fit_ref 0.975
_refine_ls_hydrogen_treatment constr
_refine_ls_matrix_type full
_refine_ls_number_parameters 1115
_refine_ls_number_reflns 9974
_refine_ls_number_restraints 0
_refine_ls_restrained_S_all 0.975
_refine_ls_R_factor_all 0.1959
_refine_ls_R_factor_gt 0.0826
_refine_ls_shift/su_max 0.003
_refine_ls_shift/su_mean 0.000
_refine_ls_structure_factor_coef Fsqd
_refine_ls_weighting_details 'calc w=1/[\s^2^(Fo^2^)+(0.1390P)^2^+0.1000P] where P=(Fo^2^+2Fc^2^)/3'
_refine_ls_weighting_scheme calc
_refine_ls_wR_factor_gt 0.1984
_refine_ls_wR_factor_ref 0.2615
_reflns_number_gt 4533
_reflns_number_total 9974
_reflns_threshold_expression >2sigma(I)
_cod_data_source_file c1sc00269d.txt
_cod_data_source_block 1a
_cod_database_code 1515632

loop_
_symmetry_equiv_pos_as_xyz
'x, y, z'
'-x+1/2, y+1/2, -z+1/2'
'-x, -y, -z'
'x-1/2, -y-1/2, z-1/2'

loop_
_atom_site_label
_atom_site_type_symbol
_atom_site_fract_x
_atom_site_fract_y
_atom_site_fract_z
_atom_site_U_iso_or_equiv
_atom_site_adp_type
_atom_site_occupancy
_atom_site_symmetry_multiplicity
_atom_site_calc_flag
_atom_site_refinement_flags
Br1 Br 0.28128(11) 0.67911(12) 0.27318(8) 0.0640(6) Uani 1 1 d .
Br2 Br 0.5000 0.0000 0.0000 0.0410(6) Uani 1 2 d S
Br3 Br 0.3892(2) 0.1936(2) 0.59655(13) 0.1449(17) Uani 0.90 1 d P
Br4 Br 0.48921(13) 0.84169(12) 0.64645(9) 0.0889(8) Uani 1 1 d .
Br6 Br -0.1026(4) 0.8814(4) 0.5915(2) 0.102(2) Uani 0.60 1 d P
Br7 Br 0.1326(2) 0.9616(2) 0.78371(18) 0.1413(17) Uani 0.80 1 d P
Br8 Br 0.0748(6) 1.0357(5) 0.7144(4) 0.181(4) Uani 0.40 1 d P
Br9 Br 0.2201(15) 0.9803(11) 0.8595(9) 0.235(12) Uani 0.20 1 d P
Br10 Br -0.0878(9) 1.0039(8) 0.6596(6) 0.122(5) Uani 0.20 1 d P
Br11 Br -0.0865(10) 0.9138(8) 0.6107(6) 0.110(5) Uani 0.30 1 d P
Br12 Br -0.0115(18) 1.0221(16) 0.6888(14) 0.131(11) Uani 0.10 1 d P
Co1 Co 0.26472(13) 0.40477(12) 0.44842(9) 0.0352(7) Uani 1 1 d .
Co2 Co 0.21068(13) 0.68652(12) 0.53442(9) 0.0363(7) Uani 1 1 d .
Co3 Co -0.05494(13) 0.70897(12) 0.38450(9) 0.0346(7) Uani 1 1 d .
Co4 Co -0.00225(13) 0.42584(13) 0.30028(9) 0.0368(7) Uani 1 1 d .
C1 C -0.0411(8) 0.5581(9) 0.3582(5) 0.031(4) Uani 1 1 d .
H1 H -0.0742 0.5402 0.3847 0.038 Uiso 1 1 calc R
C2 C 0.0240(8) 0.6287(9) 0.3128(6) 0.038(4) Uani 1 1 d .
C3 C 0.0380(9) 0.5629(9) 0.2957(5) 0.038(4) Uani 1 1 d .
C4 C 0.0463(9) 0.6974(10) 0.2996(6) 0.047(5) Uani 1 1 d .
C5 C 0.0390(9) 0.8152(9) 0.3249(6) 0.050(5) Uani 1 1 d .
H5A H 0.0450 0.8375 0.3606 0.060 Uiso 1 1 calc R
H5B H -0.0018 0.8395 0.3052 0.060 Uiso 1 1 calc R
C6 C 0.1147(8) 0.8224(8) 0.2922(6) 0.043(4) Uani 1 1 d .
H6A H 0.1241 0.8714 0.2834 0.052 Uiso 1 1 calc R
H6B H 0.1575 0.8052 0.3142 0.052 Uiso 1 1 calc R
C7 C 0.1078(10) 0.7816(9) 0.2424(7) 0.058(5) Uani 1 1 d .
H7A H 0.1563 0.7822 0.2229 0.070 Uiso 1 1 calc R
H7B H 0.0690 0.8026 0.2187 0.070 Uiso 1 1 calc R
C8 C 0.1231(8) 0.4399(8) 0.3829(5) 0.034(4) Uani 1 1 d .
H8 H 0.1152 0.4865 0.3935 0.041 Uiso 1 1 calc R
C9 C 0.1731(8) 0.3372(8) 0.3758(5) 0.036(4) Uani 1 1 d .
C10 C 0.1053(8) 0.3388(8) 0.3445(5) 0.036(4) Uani 1 1 d .
C11 C 0.2327(8) 0.2897(9) 0.3886(6) 0.041(4) Uani 1 1 d .
C12 C 0.3411(9) 0.2629(8) 0.4446(6) 0.051(5) Uani 1 1 d .
H12A H 0.3876 0.2706 0.4235 0.062 Uiso 1 1 calc R
H12B H 0.3525 0.2719 0.4832 0.062 Uiso 1 1 calc R
C13 C 0.3144(10) 0.1902(9) 0.4375(7) 0.061(5) Uani 1 1 d .
H13A H 0.2711 0.1817 0.4616 0.073 Uiso 1 1 calc R
H13B H 0.3553 0.1580 0.4479 0.073 Uiso 1 1 calc R
C14 C 0.2912(11) 0.1763(9) 0.3802(7) 0.070(6) Uani 1 1 d .
H14A H 0.3359 0.1780 0.3566 0.084 Uiso 1 1 calc R
H14B H 0.2689 0.1296 0.3775 0.084 Uiso 1 1 calc R
C15 C 0.0585(8) 0.2955(9) 0.3103(6) 0.040(4) Uani 1 1 d .
C16 C 0.0224(10) 0.1831(8) 0.2765(7) 0.057(5) Uani 1 1 d .
H16A H -0.0211 0.1639 0.2964 0.069 Uiso 1 1 calc R
H16B H 0.0538 0.1439 0.2642 0.069 Uiso 1 1 calc R
C17 C -0.0047(9) 0.2212(9) 0.2300(6) 0.055(5) Uani 1 1 d .
H17A H -0.0432 0.1932 0.2110 0.066 Uiso 1 1 calc R
H17B H 0.0377 0.2284 0.2048 0.066 Uiso 1 1 calc R
C18 C -0.0388(9) 0.2912(9) 0.2440(6) 0.056(5) Uani 1 1 d .
H18A H -0.0478 0.3177 0.2104 0.068 Uiso 1 1 calc R
H18B H -0.0879 0.2842 0.2619 0.068 Uiso 1 1 calc R
C19 C -0.0860(8) 0.3745(7) 0.3980(6) 0.033(4) Uani 1 1 d .
H19 H -0.0456 0.3704 0.4231 0.040 Uiso 1 1 calc R
C20 C -0.1521(9) 0.4014(8) 0.3260(6) 0.036(4) Uani 1 1 d .
C21 C -0.1517(11) 0.4279(8) 0.2703(6) 0.042(4) Uani 1 1 d .
C22 C -0.0817(10) 0.4724(9) 0.1967(6) 0.060(5) Uani 1 1 d .
H22A H -0.0427 0.5089 0.1963 0.072 Uiso 1 1 calc R
H22B H -0.0666 0.4361 0.1708 0.072 Uiso 1 1 calc R
C23 C -0.1540(10) 0.5019(11) 0.1798(7) 0.077(6) Uani 1 1 d .
H23A H -0.1515 0.5125 0.1408 0.092 Uiso 1 1 calc R
H23B H -0.1614 0.5460 0.1992 0.092 Uiso 1 1 calc R
C24 C -0.2202(11) 0.4579(11) 0.1893(7) 0.082(7) Uani 1 1 d .
H24A H -0.2668 0.4839 0.1810 0.098 Uiso 1 1 calc R
H24B H -0.2184 0.4171 0.1653 0.098 Uiso 1 1 calc R
C25 C -0.1368(9) 0.7356(9) 0.2794(5) 0.051(5) Uani 1 1 d .
H25A H -0.0940 0.7128 0.2611 0.061 Uiso 1 1 calc R
H25B H -0.1285 0.7861 0.2780 0.061 Uiso 1 1 calc R
C26 C -0.2026(11) 0.6894(9) 0.3522(6) 0.060(5) Uani 1 1 d .
C227 C -0.2087(14) 0.7180(16) 0.2507(8) 0.150(14) Uani 1 1 d .
H22C H -0.2162 0.7552 0.2239 0.180 Uiso 1 1 calc R
H22D H -0.1973 0.6759 0.2296 0.180 Uiso 1 1 calc R
C28 C -0.2706(12) 0.708(2) 0.2699(8) 0.196(19) Uani 1 1 d .
H28A H -0.2977 0.6743 0.2468 0.235 Uiso 1 1 calc R
H28B H -0.2992 0.7517 0.2689 0.235 Uiso 1 1 calc R
C29 C 0.0786(8) 0.6699(8) 0.4558(5) 0.038(4) Uani 1 1 d .
H29 H 0.0884 0.6246 0.4430 0.045 Uiso 1 1 calc R
C30 C 0.0242(10) 0.7705(9) 0.4678(6) 0.050(5) Uani 1 1 d .
C31 C 0.0851(9) 0.7647(8) 0.5045(6) 0.042(4) Uani 1 1 d .
C32 C 0.1212(10) 0.8050(10) 0.5478(6) 0.047(5) Uani 1 1 d .
C33 C 0.1226(12) 0.8995(10) 0.6087(8) 0.082(7) Uani 1 1 d .
H33A H 0.1352 0.9462 0.5952 0.099 Uiso 1 1 calc R
H33B H 0.0867 0.9051 0.6389 0.099 Uiso 1 1 calc R
C34 C 0.1849(14) 0.8704(14) 0.6276(12) 0.195(19) Uani 1 1 d .
H34A H 0.1738 0.8601 0.6659 0.233 Uiso 1 1 calc R
H34B H 0.2225 0.9081 0.6283 0.233 Uiso 1 1 calc R
C36 C 0.2249(10) 0.8126(9) 0.6092(6) 0.060(5) Uani 1 1 d .
H36A H 0.2330 0.7802 0.6396 0.072 Uiso 1 1 calc R
H36B H 0.2748 0.8274 0.5960 0.072 Uiso 1 1 calc R
C37 C -0.0300(10) 0.8214(9) 0.4503(6) 0.048(5) Uani 1 1 d .
C38 C -0.1374(10) 0.8458(9) 0.3976(6) 0.056(5) Uani 1 1 d .
H38A H -0.1848 0.8194 0.3933 0.067 Uiso 1 1 calc R
H38B H -0.1241 0.8653 0.3620 0.067 Uiso 1 1 calc R
C39 C -0.1506(10) 0.9046(9) 0.4369(7) 0.059(5) Uani 1 1 d .
H39A H -0.1735 0.8867 0.4704 0.071 Uiso 1 1 calc R
H39B H -0.1854 0.9388 0.4208 0.071 Uiso 1 1 calc R
C40 C -0.0753(11) 0.9387(9) 0.4498(8) 0.077(6) Uani 1 1 d .
H40A H -0.0555 0.9618 0.4171 0.092 Uiso 1 1 calc R
H40B H -0.0821 0.9740 0.4782 0.092 Uiso 1 1 calc R
C41 C 0.2177(8) 0.5379(10) 0.5047(6) 0.039(4) Uani 1 1 d .
H41 H 0.1900 0.5191 0.5339 0.047 Uiso 1 1 calc R
C42 C 0.2819(8) 0.5471(10) 0.4321(6) 0.042(4) Uani 1 1 d .
C43 C 0.2755(8) 0.6129(9) 0.4531(6) 0.037(4) Uani 1 1 d .
C44 C 0.2965(9) 0.6828(10) 0.4435(7) 0.044(5) Uani 1 1 d .
C45 C 0.3676(10) 0.7684(9) 0.3904(6) 0.060(5) Uani 1 1 d .
H45A H 0.3720 0.7744 0.3508 0.071 Uiso 1 1 calc R
H45B H 0.4169 0.7796 0.4070 0.071 Uiso 1 1 calc R
C46 C 0.3072(10) 0.8167(9) 0.4123(6) 0.063(5) Uani 1 1 d .
H46A H 0.2612 0.8126 0.3898 0.076 Uiso 1 1 calc R
H46B H 0.3252 0.8649 0.4099 0.076 Uiso 1 1 calc R
C47 C 0.2877(9) 0.8001(8) 0.4712(6) 0.047(4) Uani 1 1 d .
H47A H 0.3303 0.8133 0.4950 0.057 Uiso 1 1 calc R
H47B H 0.2429 0.8270 0.4822 0.057 Uiso 1 1 calc R
C48 C 0.3218(9) 0.5136(9) 0.3863(7) 0.046(5) Uani 1 1 d .
C49 C 0.3650(8) 0.4051(8) 0.3482(6) 0.047(4) Uani 1 1 d .
H49A H 0.3272 0.3898 0.3213 0.056 Uiso 1 1 calc R
H49B H 0.3890 0.3636 0.3640 0.056 Uiso 1 1 calc R
C50 C 0.4263(10) 0.4509(9) 0.3200(6) 0.063(5) Uani 1 1 d .
H50A H 0.4672 0.4620 0.3459 0.075 Uiso 1 1 calc R
H50B H 0.4483 0.4257 0.2891 0.075 Uiso 1 1 calc R
C51 C 0.3894(9) 0.5162(8) 0.3006(6) 0.046(4) Uani 1 1 d .
H51A H 0.4284 0.5475 0.2858 0.056 Uiso 1 1 calc R
H51B H 0.3536 0.5051 0.2711 0.056 Uiso 1 1 calc R
C52 C 0.1351(8) 0.3549(7) 0.5194(6) 0.035(4) Uani 1 1 d .
H52 H 0.0941 0.3586 0.4947 0.042 Uiso 1 1 calc R
C53 C 0.2004(9) 0.3355(9) 0.5904(6) 0.046(5) Uani 1 1 d .
C54 C 0.2488(10) 0.3613(8) 0.5536(6) 0.047(4) Uani 1 1 d .
C55 C 0.3296(9) 0.3802(9) 0.5481(6) 0.049(5) Uani 1 1 d .
C56 C 0.4277(9) 0.4203(8) 0.4912(6) 0.046(5) Uani 1 1 d .
H56A H 0.4465 0.3921 0.4609 0.055 Uiso 1 1 calc R
H56B H 0.4308 0.4695 0.4805 0.055 Uiso 1 1 calc R
C59 C 0.1997(10) 0.6252(8) 0.6362(6) 0.049(5) Uani 1 1 d .
C60 C 0.2796(9) 0.6445(8) 0.6292(7) 0.043(4) Uani 1 1 d .
C61 C 0.3758(9) 0.6924(9) 0.5719(6) 0.052(5) Uani 1 1 d .
H61A H 0.3821 0.7425 0.5786 0.063 Uiso 1 1 calc R
H61B H 0.3876 0.6835 0.5335 0.063 Uiso 1 1 calc R
C62 C 0.4305(8) 0.6523(8) 0.6077(6) 0.047(4) Uani 1 1 d .
H62A H 0.4319 0.6035 0.5960 0.056 Uiso 1 1 calc R
H62B H 0.4818 0.6717 0.6039 0.056 Uiso 1 1 calc R
C63 C 0.4072(9) 0.6561(9) 0.6644(5) 0.051(5) Uani 1 1 d .
H63A H 0.4407 0.6267 0.6867 0.062 Uiso 1 1 calc R
H63B H 0.4119 0.7042 0.6774 0.062 Uiso 1 1 calc R
C64 C 0.0899(9) 0.5287(10) 0.2577(6) 0.045(5) Uani 1 1 d .
C65 C 0.1246(9) 0.4208(9) 0.2173(6) 0.052(5) Uani 1 1 d .
H65A H 0.1050 0.4206 0.1798 0.063 Uiso 1 1 calc R
H65B H 0.1250 0.3726 0.2305 0.063 Uiso 1 1 calc R
C66 C 0.2060(10) 0.4491(9) 0.2174(7) 0.064(5) Uani 1 1 d .
H66A H 0.2287 0.4436 0.2538 0.077 Uiso 1 1 calc R
H66B H 0.2370 0.4230 0.1913 0.077 Uiso 1 1 calc R
C67 C 0.2044(10) 0.5231(9) 0.2024(7) 0.063(5) Uani 1 1 d .
H67A H 0.2551 0.5432 0.2078 0.075 Uiso 1 1 calc R
H67B H 0.1914 0.5274 0.1636 0.075 Uiso 1 1 calc R
N1 N -0.0072(7) 0.5181(6) 0.3236(5) 0.035(3) Uani 1 1 d .
N2 N -0.0271(6) 0.6232(6) 0.3544(4) 0.028(3) Uani 1 1 d .
N3 N 0.0179(6) 0.7438(7) 0.3324(5) 0.037(3) Uani 1 1 d .
N4 N 0.0867(7) 0.7096(7) 0.2547(5) 0.050(4) Uani 1 1 d .
N5 N 0.0746(7) 0.4617(7) 0.2510(4) 0.044(3) Uani 1 1 d .
N6 N 0.1503(8) 0.5616(7) 0.2340(5) 0.052(4) Uani 1 1 d .
N7 N 0.2476(6) 0.4993(6) 0.4649(4) 0.030(3) Uani 1 1 d .
N8 N 0.2306(6) 0.6034(7) 0.4989(5) 0.034(3) Uani 1 1 d .
N9 N 0.2721(7) 0.7254(7) 0.4771(5) 0.039(3) Uani 1 1 d .
N10 N 0.3468(8) 0.6960(7) 0.4030(5) 0.053(4) Uani 1 1 d .
N11 N 0.3492(7) 0.5515(7) 0.3439(5) 0.051(4) Uani 1 1 d .
N12 N 0.3274(7) 0.4457(7) 0.3915(4) 0.039(3) Uani 1 1 d .
N13 N 0.1197(6) 0.7014(6) 0.4939(4) 0.036(3) Uani 1 1 d .
N14 N 0.0221(7) 0.7096(7) 0.4381(5) 0.042(4) Uani 1 1 d .
N15 N -0.0775(6) 0.7987(6) 0.4151(5) 0.036(3) Uani 1 1 d .
N16 N -0.0216(9) 0.8860(8) 0.4684(6) 0.075(5) Uani 1 1 d .
N17 N 0.0856(8) 0.8610(8) 0.5656(5) 0.062(4) Uani 1 1 d .
N18 N 0.1839(7) 0.7767(6) 0.5653(5) 0.042(3) Uani 1 1 d .
N19 N 0.1566(7) 0.6426(6) 0.5919(4) 0.035(3) Uani 1 1 d .
N20 N 0.2962(7) 0.6725(6) 0.5826(5) 0.042(3) Uani 1 1 d .
N21 N 0.3294(7) 0.6330(8) 0.6704(5) 0.060(4) Uani 1 1 d .
N22 N 0.2059(7) 0.3731(6) 0.5076(4) 0.032(3) Uani 1 1 d .
N23 N 0.1289(6) 0.3315(6) 0.5687(4) 0.034(3) Uani 1 1 d .
N24 N 0.3465(6) 0.4019(6) 0.5021(5) 0.037(3) Uani 1 1 d .
N25 N 0.3765(9) 0.3710(12) 0.5900(6) 0.134(9) Uani 1 1 d .
N26 N 0.1811(7) 0.4003(6) 0.3993(4) 0.037(3) Uani 1 1 d .
N27 N 0.0778(6) 0.4040(7) 0.3495(4) 0.034(3) Uani 1 1 d .
N28 N 0.0111(7) 0.3311(6) 0.2798(4) 0.037(3) Uani 1 1 d .
N29 N 0.0662(7) 0.2261(7) 0.3124(5) 0.049(4) Uani 1 1 d .
N30 N 0.2359(7) 0.2280(7) 0.3624(5) 0.052(4) Uani 1 1 d .
N31 N 0.2793(7) 0.3114(6) 0.4251(4) 0.042(3) Uani 1 1 d .
N32 N -0.0793(6) 0.3985(6) 0.3476(4) 0.036(3) Uani 1 1 d .
N33 N -0.0864(8) 0.4422(7) 0.2520(5) 0.044(4) Uani 1 1 d .
N34 N -0.2211(8) 0.4355(8) 0.2456(6) 0.070(5) Uani 1 1 d .
N35 N -0.1400(7) 0.7133(6) 0.3347(4) 0.034(3) Uani 1 1 d .
N36 N -0.2700(9) 0.6823(12) 0.3249(6) 0.133(9) Uani 1 1 d .
O1 O 0.4951(10) 0.7780(10) 0.5064(8) 0.124(7) Uiso 0.81 1 d P
O3 O 0.0745(16) 0.5119(14) 0.0903(11) 0.232(12) Uiso 0.90 1 d P
O201 O 0.433(4) 0.914(4) 0.533(3) 0.24(4) Uiso 0.40 1 d P
O202 O 0.264(2) 1.010(2) 0.4511(16) 0.161(15) Uiso 0.50 1 d P
O203 O 0.394(4) 0.913(3) 0.543(2) 0.083(19) Uiso 0.25 1 d P
O204 O 0.329(3) 0.989(2) 0.494(2) 0.24(2) Uiso 0.60 1 d P
O13 O 0.397(3) 0.854(2) 0.6652(18) 0.042(13) Uiso 0.20 1 d P
O14 O 0.283(3) 0.629(3) 0.2490(19) 0.141(17) Uiso 0.40 1 d P
O217 O 0.470(3) 0.909(2) 0.4431(18) 0.147(16) Uiso 0.40 1 d P
O205 O 0.341(4) 1.025(3) 0.545(3) 0.23(3) Uiso 0.40 1 d P
O218 O 0.550(6) 0.933(5) 0.454(4) 0.16(4) Uiso 0.20 1 d P
O206 O 0.265(2) 0.961(2) 0.5174(16) 0.120(14) Uiso 0.40 1 d P
O103 O 0.3524(8) 0.1999(8) 0.6195(6) 0.077(5) Uiso 1 1 d .
O302 O 0.1379(11) 0.9241(10) 0.4400(7) 0.104(7) Uiso 1 1 d .
O303 O 0.160(2) 0.942(2) 0.4541(16) 0.121(16) Uiso 0.50 1 d P
O405 O 0.1288(7) 0.9739(6) 0.8200(5) 0.056(4) Uiso 1 1 d .
C57 C 0.4753(10) 0.4090(14) 0.5385(8) 0.107(9) Uani 1 1 d .
H57A H 0.5170 0.3794 0.5255 0.128 Uiso 1 1 calc R
H57B H 0.4982 0.4545 0.5464 0.128 Uiso 1 1 calc R
C58 C 0.4576(11) 0.3845(17) 0.5841(9) 0.162(15) Uani 1 1 d .
H58A H 0.4737 0.4172 0.6125 0.194 Uiso 1 1 calc R
H58B H 0.4855 0.3408 0.5898 0.194 Uiso 1 1 calc R

loop_
_atom_site_aniso_label
_atom_site_aniso_U_11
_atom_site_aniso_U_22
_atom_site_aniso_U_33
_atom_site_aniso_U_23
_atom_site_aniso_U_13
_atom_site_aniso_U_12
Br1 0.0631(14) 0.0655(16) 0.0632(13) 0.0055(11) -0.0163(10) 0.0010(11)
Br2 0.0473(16) 0.0394(16) 0.0362(13) -0.0005(11) -0.0077(11) -0.0021(12)
Br3 0.128(3) 0.231(5) 0.076(2) 0.036(3) -0.008(2) 0.050(3)
Br4 0.0940(18) 0.0867(19) 0.0858(16) 0.0035(13) -0.0182(13) -0.0002(14)
Br6 0.062(4) 0.167(8) 0.077(4) 0.047(4) -0.006(3) 0.003(4)
Br7 0.150(4) 0.151(4) 0.122(3) -0.012(3) -0.031(3) -0.042(3)
Br8 0.190(10) 0.212(11) 0.140(8) -0.012(7) 0.033(7) 0.021(8)
Br9 0.32(3) 0.18(2) 0.20(2) 0.044(16) -0.13(2) -0.10(2)
Br10 0.147(14) 0.117(12) 0.103(10) 0.030(9) 0.017(9) -0.007(10)
Br11 0.117(11) 0.111(12) 0.101(10) 0.032(7) -0.035(7) -0.019(8)
Br12 0.09(2) 0.13(3) 0.17(3) 0.03(2) -0.01(2) 0.014(19)
Co1 0.0389(16) 0.0378(17) 0.0288(13) -0.0002(12) -0.0057(11) 0.0068(13)
Co2 0.0388(16) 0.0358(17) 0.0340(14) 0.0009(12) -0.0095(11) 0.0002(13)
Co3 0.0379(16) 0.0348(16) 0.0312(14) 0.0031(12) -0.0077(11) 0.0006(13)
Co4 0.0432(17) 0.0385(17) 0.0285(13) -0.0003(12) -0.0088(11) 0.0006(13)
C1 0.041(10) 0.038(12) 0.016(8) 0.016(8) -0.001(7) -0.012(9)
C2 0.039(10) 0.036(12) 0.040(10) -0.011(9) 0.005(8) -0.002(9)
C3 0.050(11) 0.046(12) 0.018(8) 0.006(9) -0.013(8) -0.002(10)
C4 0.050(12) 0.058(14) 0.032(10) -0.013(10) -0.007(8) 0.000(10)
C5 0.058(12) 0.049(13) 0.043(10) -0.011(9) 0.003(9) 0.011(10)
C6 0.053(12) 0.019(10) 0.058(11) -0.001(8) -0.006(9) 0.008(8)
C7 0.069(13) 0.047(13) 0.059(12) 0.009(10) 0.010(10) 0.004(10)
C8 0.044(11) 0.037(10) 0.022(8) 0.007(7) -0.008(7) 0.009(9)
C9 0.039(11) 0.044(11) 0.026(8) -0.007(8) -0.012(7) -0.001(9)
C10 0.050(11) 0.019(10) 0.039(9) -0.007(8) -0.002(8) 0.010(9)
C11 0.034(11) 0.054(13) 0.034(9) -0.006(9) -0.011(8) 0.004(9)
C12 0.057(12) 0.048(13) 0.048(10) 0.005(9) -0.012(9) 0.005(10)
C13 0.060(13) 0.053(14) 0.069(13) 0.019(10) -0.025(10) 0.013(10)
C14 0.105(16) 0.042(13) 0.063(12) -0.012(10) -0.006(11) 0.000(12)
C15 0.038(11) 0.044(12) 0.037(9) -0.015(9) -0.009(8) 0.003(9)
C16 0.067(13) 0.040(12) 0.064(12) -0.007(10) -0.006(10) -0.004(10)
C17 0.065(13) 0.050(13) 0.050(11) -0.015(10) -0.020(9) -0.023(10)
C18 0.071(13) 0.061(14) 0.037(10) -0.012(9) -0.014(9) 0.001(11)
C19 0.030(11) 0.034(11) 0.036(10) -0.011(8) -0.008(7) -0.004(8)
C20 0.044(11) 0.036(11) 0.027(9) 0.002(8) -0.007(8) -0.005(8)
C21 0.066(14) 0.028(10) 0.034(10) -0.011(8) -0.015(10) 0.004(10)
C22 0.070(14) 0.074(14) 0.037(10) 0.023(9) -0.020(9) -0.008(11)
C23 0.059(14) 0.118(19) 0.052(12) 0.035(12) -0.020(10) 0.011(14)
C24 0.061(15) 0.13(2) 0.055(12) 0.026(12) -0.041(10) 0.002(14)
C25 0.069(13) 0.056(12) 0.028(9) 0.026(8) -0.005(8) -0.003(10)
C26 0.069(15) 0.070(14) 0.040(11) 0.017(10) -0.029(10) -0.007(11)
C227 0.11(2) 0.30(4) 0.040(13) 0.068(17) -0.049(14) -0.12(2)
C28 0.031(15) 0.49(6) 0.063(16) 0.12(2) -0.028(12) -0.04(2)
C29 0.047(11) 0.038(11) 0.028(9) -0.001(8) -0.009(8) -0.006(9)
C30 0.071(13) 0.042(12) 0.037(10) -0.006(9) -0.015(9) -0.006(10)
C31 0.044(11) 0.022(10) 0.060(11) 0.000(8) -0.008(9) 0.013(9)
C32 0.054(13) 0.058(14) 0.029(9) -0.019(9) -0.007(9) -0.025(11)
C33 0.089(17) 0.073(16) 0.085(15) -0.024(12) -0.034(12) 0.021(13)
C34 0.15(3) 0.19(3) 0.25(3) -0.19(3) -0.15(3) 0.12(2)
C36 0.058(13) 0.070(14) 0.052(11) 0.005(10) -0.028(9) -0.005(11)
C37 0.066(13) 0.034(12) 0.043(10) 0.007(9) -0.018(9) 0.022(10)
C38 0.071(13) 0.052(13) 0.045(10) 0.008(9) -0.005(9) 0.010(10)
C39 0.057(13) 0.057(13) 0.063(12) -0.009(10) -0.012(10) 0.022(11)
C40 0.096(17) 0.052(14) 0.083(15) 0.000(11) -0.010(12) 0.019(13)
C41 0.018(9) 0.064(14) 0.036(10) 0.004(10) -0.010(7) 0.001(9)
C42 0.045(11) 0.060(14) 0.022(9) 0.003(9) 0.002(8) 0.023(10)
C43 0.029(10) 0.041(12) 0.041(10) 0.005(9) -0.015(8) -0.006(9)
C44 0.034(11) 0.051(14) 0.046(11) 0.017(10) -0.016(9) -0.020(10)
C45 0.091(15) 0.043(13) 0.045(11) 0.003(9) 0.025(10) -0.012(11)
C46 0.081(15) 0.048(13) 0.060(12) 0.015(10) -0.011(10) -0.018(11)
C47 0.054(12) 0.039(12) 0.049(11) 0.010(9) 0.001(8) -0.006(9)
C48 0.040(11) 0.041(13) 0.057(12) 0.012(10) -0.020(9) -0.005(9)
C49 0.048(11) 0.047(12) 0.045(10) 0.003(9) 0.001(8) 0.012(9)
C50 0.069(14) 0.076(15) 0.043(11) 0.002(10) 0.001(9) 0.005(12)
C51 0.046(11) 0.047(12) 0.046(10) 0.017(9) 0.008(8) 0.005(9)
C52 0.033(11) 0.032(11) 0.041(10) 0.000(8) -0.006(8) 0.012(8)
C53 0.038(11) 0.056(13) 0.045(10) -0.022(9) -0.006(9) 0.007(9)
C54 0.054(13) 0.048(12) 0.038(10) 0.004(9) -0.010(9) -0.001(10)
C55 0.050(13) 0.060(13) 0.035(10) 0.013(9) -0.010(9) 0.000(10)
C56 0.054(12) 0.047(12) 0.037(9) 0.012(8) -0.015(8) -0.012(9)
C59 0.056(14) 0.047(12) 0.045(11) -0.009(9) -0.028(10) 0.017(10)
C60 0.033(11) 0.042(12) 0.056(12) -0.031(9) -0.016(9) 0.014(9)
C61 0.047(12) 0.075(14) 0.034(9) 0.002(9) -0.009(8) 0.005(10)
C62 0.027(10) 0.050(12) 0.064(12) 0.012(9) -0.006(8) -0.008(8)
C63 0.052(12) 0.071(14) 0.030(9) -0.011(9) -0.017(8) 0.000(10)
C64 0.045(12) 0.063(14) 0.028(10) -0.005(9) -0.027(9) 0.011(11)
C65 0.061(13) 0.064(13) 0.031(9) 0.004(9) -0.004(9) -0.010(11)
C66 0.079(15) 0.045(13) 0.067(13) 0.004(10) -0.012(10) 0.004(11)
C67 0.070(14) 0.060(15) 0.057(12) -0.013(10) 0.006(10) 0.006(11)
N1 0.056(9) 0.029(9) 0.019(7) 0.012(7) -0.002(6) -0.001(7)
N2 0.046(8) 0.016(8) 0.024(7) 0.008(6) 0.007(6) -0.006(6)
N3 0.039(8) 0.039(9) 0.031(7) 0.004(7) -0.015(6) -0.002(7)
N4 0.063(10) 0.036(10) 0.051(9) 0.014(7) 0.009(8) 0.001(7)
N5 0.064(10) 0.043(10) 0.024(7) -0.007(7) 0.012(6) 0.016(8)
N6 0.047(9) 0.066(11) 0.045(8) 0.008(8) 0.018(7) 0.001(8)
N7 0.028(7) 0.038(8) 0.025(7) 0.002(7) 0.006(6) -0.004(6)
N8 0.033(8) 0.033(9) 0.036(8) 0.008(7) 0.001(6) 0.003(7)
N9 0.040(9) 0.043(10) 0.034(8) -0.003(7) -0.012(6) -0.008(7)
N10 0.077(11) 0.033(10) 0.048(9) -0.002(7) 0.010(8) -0.007(8)
N11 0.055(9) 0.050(10) 0.049(9) 0.003(8) 0.007(7) -0.013(8)
N12 0.048(9) 0.042(10) 0.027(7) -0.002(7) 0.002(6) 0.009(7)
N13 0.039(8) 0.043(9) 0.027(7) 0.005(6) -0.011(6) -0.001(7)
N14 0.037(9) 0.044(9) 0.046(8) 0.020(7) -0.021(7) -0.010(7)
N15 0.031(8) 0.036(9) 0.041(8) 0.005(6) -0.014(6) 0.004(7)
N16 0.102(13) 0.055(12) 0.069(11) -0.021(9) -0.040(9) 0.036(10)
N17 0.092(12) 0.056(11) 0.037(8) -0.016(8) -0.018(8) 0.016(9)
N18 0.037(9) 0.042(9) 0.046(8) -0.014(7) -0.021(7) 0.006(7)
N19 0.036(9) 0.039(9) 0.031(7) 0.001(6) -0.011(6) -0.004(7)
N20 0.046(10) 0.042(9) 0.038(8) -0.002(7) -0.008(7) 0.001(7)
N21 0.027(9) 0.116(14) 0.038(8) -0.002(8) -0.010(7) -0.008(8)
N22 0.046(9) 0.034(8) 0.017(6) 0.001(6) 0.000(6) 0.001(7)
N23 0.036(9) 0.050(9) 0.017(7) 0.003(6) -0.008(6) 0.000(7)
N24 0.026(8) 0.042(9) 0.041(8) 0.003(7) -0.016(6) 0.011(7)
N25 0.066(13) 0.26(3) 0.072(12) 0.076(14) -0.045(10) -0.082(14)
N26 0.050(9) 0.037(9) 0.025(7) -0.016(6) -0.002(6) -0.011(7)
N27 0.028(8) 0.049(10) 0.023(7) 0.000(6) -0.011(6) -0.011(7)
N28 0.053(9) 0.026(8) 0.031(7) -0.007(6) -0.018(6) 0.003(7)
N29 0.060(10) 0.037(10) 0.051(9) -0.003(7) -0.009(7) -0.006(8)
N30 0.062(10) 0.043(10) 0.050(9) -0.013(8) -0.021(7) 0.026(8)
N31 0.045(9) 0.049(9) 0.031(7) -0.004(6) -0.008(6) 0.013(7)
N32 0.033(8) 0.047(9) 0.028(7) -0.010(6) -0.006(6) 0.004(6)
N33 0.051(10) 0.049(10) 0.030(8) 0.004(7) -0.013(7) -0.006(8)
N34 0.049(10) 0.090(13) 0.071(10) 0.027(9) -0.035(8) -0.013(9)
N35 0.037(9) 0.035(8) 0.030(7) 0.008(6) 0.000(6) -0.004(7)
N36 0.055(12) 0.28(3) 0.062(11) 0.094(14) -0.028(9) -0.050(13)
C57 0.033(13) 0.21(3) 0.075(15) 0.057(17) -0.011(11) -0.014(14)
C58 0.052(17) 0.34(4) 0.094(19) 0.11(2) -0.041(13) -0.07(2)

loop_
_atom_type_symbol
_atom_type_description
_atom_type_scat_dispersion_real
_atom_type_scat_dispersion_imag
_atom_type_scat_source
C C 0.0181 0.0091 'International Tables Vol C Tables 4.2.6.8 and 6.1.1.4'
H H 0.0000 0.0000 'International Tables Vol C Tables 4.2.6.8 and 6.1.1.4'
N N 0.0311 0.0180 'International Tables Vol C Tables 4.2.6.8 and 6.1.1.4'
O O 0.0492 0.0322 'International Tables Vol C Tables 4.2.6.8 and 6.1.1.4'
Co Co -2.3653 3.6143 'International Tables Vol C Tables 4.2.6.8 and 6.1.1.4'
Br Br -0.6763 1.2805 'International Tables Vol C Tables 4.2.6.8 and 6.1.1.4'

loop_
_geom_angle_atom_site_label_1
_geom_angle_atom_site_label_2
_geom_angle_atom_site_label_3
_geom_angle
_geom_angle_site_symmetry_1
_geom_angle_site_symmetry_3
O405 Br7 Br9 43.6(11) . .
O405 Br7 Br8 119.4(10) . .
Br9 Br7 Br8 135.1(6) . .
Br12 Br8 Br7 123.4(12) . .
O405 Br9 Br7 19.8(4) . .
Br12 Br10 Br11 115.7(16) . .
Br6 Br11 Br10 159(2) . .
Br10 Br12 Br8 173(3) . .
N7 Co1 N22 93.2(5) . .
N7 Co1 N31 174.7(5) . .
N22 Co1 N31 90.2(5) . .
N7 Co1 N26 93.2(5) . .
N22 Co1 N26 92.8(5) . .
N31 Co1 N26 82.6(5) . .
N7 Co1 N24 90.0(5) . .
N22 Co1 N24 82.9(5) . .
N31 Co1 N24 94.4(5) . .
N26 Co1 N24 174.7(5) . .
N7 Co1 N12 81.7(5) . .
N22 Co1 N12 174.3(5) . .
N31 Co1 N12 95.0(5) . .
N26 Co1 N12 90.2(5) . .
N24 Co1 N12 94.4(5) . .
N8 Co2 N19 93.6(5) . .
N8 Co2 N13 92.5(5) . .
N19 Co2 N13 91.8(5) . .
N8 Co2 N9 83.2(6) . .
N19 Co2 N9 175.2(5) . .
N13 Co2 N9 91.9(5) . .
N8 Co2 N20 91.1(5) . .
N19 Co2 N20 82.8(5) . .
N13 Co2 N20 173.7(5) . .
N9 Co2 N20 93.6(5) . .
N8 Co2 N18 174.2(5) . .
N19 Co2 N18 89.0(5) . .
N13 Co2 N18 82.3(5) . .
N9 Co2 N18 94.4(6) . .
N20 Co2 N18 94.3(5) . .
N2 Co3 N14 95.3(5) . .
N2 Co3 N23 93.4(5) . 3_566
N14 Co3 N23 94.2(5) . 3_566
N2 Co3 N15 176.7(5) . .
N14 Co3 N15 82.6(5) . .
N23 Co3 N15 89.3(5) 3_566 .
N2 Co3 N35 89.5(5) . .
N14 Co3 N35 174.3(6) . .
N23 Co3 N35 82.5(5) 3_566 .
N15 Co3 N35 92.7(5) . .
N2 Co3 N3 82.4(5) . .
N14 Co3 N3 89.0(5) . .
N23 Co3 N3 175.0(5) 3_566 .
N15 Co3 N3 95.0(5) . .
N35 Co3 N3 94.7(5) . .
N1 Co4 N32 92.3(5) . .
N1 Co4 N27 92.8(5) . .
N32 Co4 N27 94.6(5) . .
N1 Co4 N28 175.0(5) . .
N32 Co4 N28 89.2(5) . .
N27 Co4 N28 82.2(5) . .
N1 Co4 N33 89.9(5) . .
N32 Co4 N33 82.5(5) . .
N27 Co4 N33 176.2(6) . .
N28 Co4 N33 95.1(5) . .
N1 Co4 N5 83.6(6) . .
N32 Co4 N5 175.5(6) . .
N27 Co4 N5 87.6(5) . .
N28 Co4 N5 95.1(6) . .
N33 Co4 N5 95.4(5) . .
N2 C1 N1 116.4(13) . .
C3 C2 N2 106.2(14) . .
C3 C2 C4 138.4(16) . .
N2 C2 C4 115.4(14) . .
C2 C3 N1 109.1(14) . .
C2 C3 C64 137.0(17) . .
N1 C3 C64 113.9(15) . .
N3 C4 N4 126.7(17) . .
N3 C4 C2 112.8(15) . .
N4 C4 C2 120.2(15) . .
N3 C5 C6 111.8(13) . .
C7 C6 C5 108.3(13) . .
C6 C7 N4 110.8(13) . .
N27 C8 N26 110.2(13) . .
N26 C9 C10 107.4(13) . .
N26 C9 C11 114.0(13) . .
C10 C9 C11 138.6(14) . .
N27 C10 C9 105.7(12) . .
N27 C10 C15 112.7(13) . .
C9 C10 C15 141.6(15) . .
N31 C11 N30 126.3(14) . .
N31 C11 C9 114.4(14) . .
N30 C11 C9 119.4(13) . .
C13 C12 N31 108.4(12) . .
C12 C13 C14 111.5(14) . .
N30 C14 C13 110.1(14) . .
N28 C15 N29 127.2(13) . .
N28 C15 C10 113.1(14) . .
N29 C15 C10 119.6(14) . .
N29 C16 C17 111.7(14) . .
C16 C17 C18 113.7(14) . .
N28 C18 C17 111.4(13) . .
N19 C19 N32 110.7(12) 3_566 .
C59 C20 N32 107.3(12) 3_566 .
C59 C20 C21 141.2(16) 3_566 .
N32 C20 C21 111.4(14) . .
N33 C21 N34 128.9(15) . .
N33 C21 C20 114.6(15) . .
N34 C21 C20 116.4(16) . .
C23 C22 N33 111.3(14) . .
C22 C23 C24 115.3(17) . .
N34 C24 C23 109.7(14) . .
N35 C25 C227 110.2(13) . .
N35 C26 N36 128.5(15) . .
N35 C26 C53 114.6(15) . 3_566
N36 C26 C53 116.9(17) . 3_566
C28 C227 C25 128(2) . .
C227 C28 N36 114.9(19) . .
N13 C29 N14 112.0(14) . .
N14 C30 C31 107.0(14) . .
N14 C30 C37 114.0(14) . .
C31 C30 C37 138.8(16) . .
N13 C31 C30 106.5(13) . .
N13 C31 C32 114.4(14) . .
C30 C31 C32 139.1(16) . .
N18 C32 N17 129.3(13) . .
N18 C32 C31 112.6(16) . .
N17 C32 C31 118.0(16) . .
C34 C33 N17 114.5(17) . .
C33 C34 C36 130.4(18) . .
C34 C36 N18 111.5(14) . .
N15 C37 N16 128.2(14) . .
N15 C37 C30 113.7(15) . .
N16 C37 C30 117.8(15) . .
N15 C38 C39 113.1(13) . .
C38 C39 C40 108.8(14) . .
N16 C40 C39 109.4(15) . .
N8 C41 N7 113.0(14) . .
N7 C42 C43 111.4(13) . .
N7 C42 C48 111.7(15) . .
C43 C42 C48 136.7(17) . .
C42 C43 N8 103.3(13) . .
C42 C43 C44 142.5(17) . .
N8 C43 C44 114.2(16) . .
N9 C44 N10 126.5(16) . .
N9 C44 C43 115.0(16) . .
N10 C44 C43 118.1(18) . .
N10 C45 C46 109.2(13) . .
C45 C46 C47 111.8(13) . .
N9 C47 C46 110.0(13) . .
N12 C48 N11 125.4(16) . .
N12 C48 C42 113.2(15) . .
N11 C48 C42 121.4(16) . .
N12 C49 C50 109.5(13) . .
C51 C50 C49 108.5(14) . .
N11 C51 C50 111.9(13) . .
N23 C52 N22 112.2(12) . .
C54 C53 N23 110.2(14) . .
C54 C53 C26 138.0(16) . 3_566
N23 C53 C26 111.8(15) . 3_566
C53 C54 N22 105.5(14) . .
C53 C54 C55 140.3(15) . .
N22 C54 C55 114.2(14) . .
N24 C55 N25 126.8(16) . .
N24 C55 C54 113.6(13) . .
N25 C55 C54 119.5(15) . .
C57 C56 N24 111.9(13) . .
C20 C59 N19 107.1(14) 3_566 .
C20 C59 C60 140.6(14) 3_566 .
N19 C59 C60 112.1(15) . .
N20 C60 N21 125.3(15) . .
N20 C60 C59 115.3(13) . .
N21 C60 C59 119.4(16) . .
N20 C61 C62 111.5(13) . .
C63 C62 C61 110.4(13) . .
N21 C63 C62 110.7(11) . .
N5 C64 N6 123.7(16) . .
N5 C64 C3 112.8(16) . .
N6 C64 C3 123.4(16) . .
N5 C65 C66 112.2(13) . .
C67 C66 C65 109.0(14) . .
N6 C67 C66 112.0(15) . .
C1 N1 C3 103.1(13) . .
C1 N1 Co4 142.2(11) . .
C3 N1 Co4 114.7(11) . .
C1 N2 C2 104.9(13) . .
C1 N2 Co3 141.4(11) . .
C2 N2 Co3 113.6(10) . .
C4 N3 C5 118.4(14) . .
C4 N3 Co3 115.5(12) . .
C5 N3 Co3 126.1(11) . .
C4 N4 C7 118.2(14) . .
C64 N5 C65 118.4(14) . .
C64 N5 Co4 114.1(11) . .
C65 N5 Co4 126.3(11) . .
C64 N6 C67 120.6(15) . .
C41 N7 C42 103.5(13) . .
C41 N7 Co1 139.0(11) . .
C42 N7 Co1 116.8(10) . .
C41 N8 C43 108.6(13) . .
C41 N8 Co2 139.1(12) . .
C43 N8 Co2 112.2(11) . .
C44 N9 C47 120.8(14) . .
C44 N9 Co2 115.4(12) . .
C47 N9 Co2 123.8(11) . .
C44 N10 C45 119.6(14) . .
C48 N11 C51 119.2(14) . .
C48 N12 C49 119.2(13) . .
C48 N12 Co1 115.3(11) . .
C49 N12 Co1 124.0(10) . .
C29 N13 C31 107.2(12) . .
C29 N13 Co2 139.0(12) . .
C31 N13 Co2 113.8(9) . .
C29 N14 C30 107.2(12) . .
C29 N14 Co3 139.7(11) . .
C30 N14 Co3 113.1(10) . .
C37 N15 C38 117.3(13) . .
C37 N15 Co3 115.8(10) . .
C38 N15 Co3 126.5(10) . .
C37 N16 C40 118.2(14) . .
C32 N17 C33 116.6(14) . .
C32 N18 C36 117.4(13) . .
C32 N18 Co2 116.6(10) . .
C36 N18 Co2 125.8(11) . .
C19 N19 C59 108.2(13) 3_566 .
C19 N19 Co2 136.9(10) 3_566 .
C59 N19 Co2 114.9(11) . .
C60 N20 C61 118.7(12) . .
C60 N20 Co2 114.9(10) . .
C61 N20 Co2 126.3(10) . .
C60 N21 C63 119.0(14) . .
C52 N22 C54 106.9(12) . .
C52 N22 Co1 140.4(10) . .
C54 N22 Co1 112.6(11) . .
C52 N23 C53 105.3(12) . .
C52 N23 Co3 139.9(10) . 3_566
C53 N23 Co3 114.7(10) . 3_566
C55 N24 C56 118.3(12) . .
C55 N24 Co1 116.5(11) . .
C56 N24 Co1 125.2(9) . .
C55 N25 C58 120.3(16) . .
C8 N26 C9 107.8(12) . .
C8 N26 Co1 139.0(10) . .
C9 N26 Co1 112.9(10) . .
C8 N27 C10 108.9(12) . .
C8 N27 Co4 135.9(11) . .
C10 N27 Co4 114.3(9) . .
C15 N28 C18 116.8(13) . .
C15 N28 Co4 115.3(9) . .
C18 N28 Co4 125.9(10) . .
C15 N29 C16 119.8(13) . .
C11 N30 C14 119.0(12) . .
C11 N31 C12 118.6(13) . .
C11 N31 Co1 115.6(11) . .
C12 N31 Co1 125.8(9) . .
C19 N32 C20 106.5(11) . .
C19 N32 Co4 138.4(10) . .
C20 N32 Co4 115.1(9) . .
C21 N33 C22 117.7(13) . .
C21 N33 Co4 116.4(11) . .
C22 N33 Co4 125.8(11) . .
C21 N34 C24 116.2(14) . .
C26 N35 C25 117.9(13) . .
C26 N35 Co3 116.3(10) . .
C25 N35 Co3 125.6(10) . .
C26 N36 C28 115.4(16) . .
O206 O204 O205 87(4) . .
O206 O204 O202 78(3) . .
O205 O204 O202 124(5) . .
Br7 O405 Br9 116.6(14) . .
C58 C57 C56 128.9(18) . .
C57 C58 N25 113.7(17) . .

loop_
_geom_bond_atom_site_label_1
_geom_bond_atom_site_label_2
_geom_bond_distance
_geom_bond_site_symmetry_2
Br1 O14 1.14(5) .
Br3 O103 0.877(13) .
Br4 O13 1.73(5) .
Br6 Br11 0.837(12) .
Br7 O405 0.932(11) .
Br7 Br9 2.457(19) .
Br7 Br8 2.458(12) .
Br8 Br12 1.68(3) .
Br9 O405 1.89(2) .
Br10 Br12 1.57(3) .
Br10 Br11 2.13(2) .
Co1 N7 1.901(12) .
Co1 N22 1.906(11) .
Co1 N31 1.917(12) .
Co1 N26 1.919(12) .
Co1 N24 1.965(11) .
Co1 N12 1.967(12) .
Co2 N8 1.870(13) .
Co2 N19 1.919(12) .
Co2 N13 1.920(11) .
Co2 N9 1.945(13) .
Co2 N20 1.946(12) .
Co2 N18 1.967(12) .
Co3 N2 1.889(12) .
Co3 N14 1.902(11) .
Co3 N23 1.923(12) 3_566
Co3 N15 1.939(12) .
Co3 N35 1.947(11) .
Co3 N3 1.951(12) .
Co4 N1 1.881(12) .
Co4 N32 1.882(12) .
Co4 N27 1.916(11) .
Co4 N28 1.920(11) .
Co4 N33 1.935(12) .
Co4 N5 1.962(13) .
C1 N2 1.289(16) .
C1 N1 1.303(17) .
C2 C3 1.37(2) .
C2 N2 1.380(17) .
C2 C4 1.43(2) .
C3 N1 1.373(17) .
C3 C64 1.48(2) .
C4 N3 1.314(18) .
C4 N4 1.347(19) .
C5 N3 1.447(18) .
C5 C6 1.58(2) .
C6 C7 1.471(19) .
C7 N4 1.478(18) .
C8 N27 1.345(16) .
C8 N26 1.345(17) .
C9 N26 1.361(17) .
C9 C10 1.431(19) .
C9 C11 1.44(2) .
C10 N27 1.362(17) .
C10 C15 1.450(19) .
C11 N31 1.294(17) .
C11 N30 1.361(18) .
C12 C13 1.50(2) .
C12 N31 1.523(17) .
C13 C14 1.50(2) .
C14 N30 1.470(19) .
C15 N28 1.322(17) .
C15 N29 1.352(18) .
C16 N29 1.444(18) .
C16 C17 1.45(2) .
C17 C18 1.53(2) .
C18 N28 1.470(17) .
C19 N19 1.322(16) 3_566
C19 N32 1.338(16) .
C20 C59 1.37(2) 3_566
C20 N32 1.398(17) .
C20 C21 1.47(2) .
C21 N33 1.278(18) .
C21 N34 1.382(19) .
C22 C23 1.47(2) .
C22 N33 1.491(17) .
C23 C24 1.47(2) .
C24 N34 1.46(2) .
C25 N35 1.440(16) .
C25 C227 1.50(2) .
C26 N35 1.282(19) .
C26 N36 1.38(2) .
C26 C53 1.50(2) 3_566
C227 C28 1.21(2) .
C28 N36 1.45(2) .
C29 N13 1.337(16) .
C29 N14 1.338(17) .
C30 N14 1.391(18) .
C30 C31 1.42(2) .
C30 C37 1.44(2) .
C31 N13 1.397(17) .
C31 C32 1.47(2) .
C32 N18 1.315(19) .
C32 N17 1.331(19) .
C33 C34 1.32(2) .
C33 N17 1.46(2) .
C34 C36 1.40(2) .
C36 N18 1.479(18) .
C37 N15 1.290(18) .
C37 N16 1.339(19) .
C38 N15 1.465(18) .
C38 C39 1.52(2) .
C39 C40 1.52(2) .
C40 N16 1.47(2) .
C41 N8 1.299(17) .
C41 N7 1.349(17) .
C42 N7 1.375(18) .
C42 C43 1.38(2) .
C42 C48 1.49(2) .
C43 N8 1.402(18) .
C43 C44 1.43(2) .
C44 N9 1.252(19) .
C44 N10 1.368(19) .
C45 N10 1.486(18) .
C45 C46 1.53(2) .
C46 C47 1.54(2) .
C47 N9 1.482(18) .
C48 N12 1.326(18) .
C48 N11 1.375(19) .
C49 N12 1.492(17) .
C49 C50 1.57(2) .
C50 C51 1.50(2) .
C51 N11 1.461(18) .
C52 N23 1.310(16) .
C52 N22 1.338(16) .
C53 C54 1.35(2) .
C53 N23 1.379(17) .
C53 C26 1.50(2) 3_566
C54 N22 1.387(17) .
C54 C55 1.49(2) .
C55 N24 1.253(17) .
C55 N25 1.340(19) .
C56 C57 1.46(2) .
C56 N24 1.511(18) .
C59 C20 1.37(2) 3_566
C59 N19 1.377(17) .
C59 C60 1.48(2) .
C60 N20 1.310(19) .
C60 N21 1.365(18) .
C61 N20 1.491(18) .
C61 C62 1.525(19) .
C62 C63 1.468(18) .
C63 N21 1.460(18) .
C64 N5 1.336(19) .
C64 N6 1.381(19) .
C65 N5 1.456(18) .
C65 C66 1.55(2) .
C66 C67 1.48(2) .
C67 N6 1.449(19) .
N19 C19 1.322(16) 3_566
N23 Co3 1.923(12) 3_566
N25 C58 1.47(2) .
O201 O203 0.75(9) .
O202 O204 1.61(5) .
O204 O206 1.38(5) .
O204 O205 1.45(7) .
O217 O218 1.53(10) .
O302 O303 0.62(4) .
C57 C58 1.27(2) .
